data_7035123
loop_
_publ_author_name
'Pedrosa, Sergio'
'Vidal, Fernando'
'Lee, Lucia Myongwon'
'Vargas-Baca, Ignacio'
'G\'omez-Sal, Pilar'
'Mosquera, Marta E. G.'

_publ_section_title
;
 Imido-pyridine Ti(iv) compounds: synthesis of unusual imido-amido
 heterobimetallic derivatives.
;
_journal_issue 24
_journal_name_full 'Dalton transactions (Cambridge, England : 2003)'
_journal_page_first 11119
_journal_page_last 11128
_journal_paper_doi 10.1039/c5dt01320h
_journal_volume 44
_journal_year 2015
_chemical_compound_source 'synthesis as described'
_chemical_formula_moiety 'C32 H43 Li1 N6 O1 Ti1'
_chemical_formula_sum 'C32 H43 Li N6 O Ti'
_chemical_formula_weight 582.56
_chemical_name_systematic
;
 ?
;
_space_group_crystal_system monoclinic
_space_group_IT_number 14
_space_group_name_Hall '-P 2n'
_space_group_name_H-M_alt 'P 1 1 21/n'
_symmetry_space_group_name_Hall '-P 2n'
_symmetry_space_group_name_H-M 'P 1 1 21/n'
_atom_sites_solution_hydrogens geom
_atom_sites_solution_primary direct
_atom_sites_solution_secondary difmap
_audit_conform_dict_location ftp://ftp.iucr.org/pub/cif_core.dic
_audit_conform_dict_name cif_core.dic
_audit_conform_dict_version 2.4
_audit_creation_date 2013-01-09T12:40:57-00:00
_audit_creation_method 'WinGX routine CIF_UPDATE'
_audit_update_record
;
2015-03-27 deposited with the CCDC.
2015-05-07 downloaded from the CCDC.
;
_cell_angle_alpha 90
_cell_angle_beta 90
_cell_angle_gamma 106.06(4)
_cell_formula_units_Z 4
_cell_length_a 11.414(8)
_cell_length_b 15.790(9)
_cell_length_c 18.041(7)
_cell_measurement_reflns_used 68
_cell_measurement_temperature 200(2)
_cell_measurement_theta_max 18.6
_cell_measurement_theta_min 3.15
_cell_measurement_wavelength 0.71073
_cell_volume 3125(3)
_computing_cell_refinement 'Dirax/lsq (Duisenberg & Schreurs, 1989-2000)'
_computing_data_collection 'Collect (Bruker AXS BV, 1997-2004)'
_computing_data_reduction 'EvalCCD (Duisenberg & Schreurs 1990-2000)'
_computing_molecular_graphics 'Ortep-3 for Windows (Farrugia, 1997)'
_computing_publication_material 'WinGX publication routines (Farrugia, 1999)'
_computing_structure_refinement 'SHELXL-97 (Sheldrick, 2008)'
_computing_structure_solution 'SIR97 (Giacovazzo et al, 1997)'
_diffrn_ambient_temperature 200(2)
_diffrn_detector 'CCD plate'
_diffrn_detector_area_resol_mean 9
_diffrn_measured_fraction_theta_full 0.995
_diffrn_measured_fraction_theta_max 0.995
_diffrn_measurement_device '95mm CCD camera on \k-goniostat'
_diffrn_measurement_device_type KappaCCD
_diffrn_measurement_method 'CCD rotation images, thick slices'
_diffrn_orient_matrix_type X=UH
_diffrn_orient_matrix_UB_11 0.01
_diffrn_orient_matrix_UB_12 0
_diffrn_orient_matrix_UB_13 0
_diffrn_orient_matrix_UB_21 0
_diffrn_orient_matrix_UB_22 0.01
_diffrn_orient_matrix_UB_23 0
_diffrn_orient_matrix_UB_31 0
_diffrn_orient_matrix_UB_32 0
_diffrn_orient_matrix_UB_33 0.01
_diffrn_radiation_monochromator graphite
_diffrn_radiation_probe x-ray
_diffrn_radiation_type MoK\a
_diffrn_radiation_wavelength 0.71069
_diffrn_reflns_av_R_equivalents 0.1
_diffrn_reflns_av_unetI/netI 0.0855
_diffrn_reflns_limit_h_max 13
_diffrn_reflns_limit_h_min -13
_diffrn_reflns_limit_k_max 19
_diffrn_reflns_limit_k_min -19
_diffrn_reflns_limit_l_max 21
_diffrn_reflns_limit_l_min -21
_diffrn_reflns_number 19158
_diffrn_reflns_reduction_process
;
 Scaled and merged with SORTAV
 R.H. Blessing, (1987) Cryst. Rev. 1, 3-58
 R.H. Blessing, (1989) J. Appl. Cryst. 22, 396-397
;
_diffrn_reflns_theta_full 25.56
_diffrn_reflns_theta_max 25.56
_diffrn_reflns_theta_min 3.43
_diffrn_source 'Enraf Nonius FR590'
_exptl_absorpt_coefficient_mu 0.308
_exptl_absorpt_correction_T_max 1.078
_exptl_absorpt_correction_T_min 0.896
_exptl_absorpt_correction_type multi-scan
_exptl_absorpt_process_details
;
 R.H. Blessing, Acta Cryst. (1995), A51, 33-38
;
_exptl_crystal_colour yellow
_exptl_crystal_density_diffrn 1.238
_exptl_crystal_density_method 'not measured'
_exptl_crystal_description prism
_exptl_crystal_F_000 1240
_exptl_crystal_size_max 0.4
_exptl_crystal_size_mid 0.3
_exptl_crystal_size_min 0.15
_refine_diff_density_max 0.402
_refine_diff_density_min -0.447
_refine_diff_density_rms 0.078
_refine_ls_extinction_method none
_refine_ls_goodness_of_fit_ref 1.086
_refine_ls_hydrogen_treatment mixed
_refine_ls_matrix_type full
_refine_ls_number_parameters 402
_refine_ls_number_reflns 5822
_refine_ls_number_restraints 0
_refine_ls_restrained_S_all 1.086
_refine_ls_R_factor_all 0.1334
_refine_ls_R_factor_gt 0.0844
_refine_ls_shift/su_max 0
_refine_ls_shift/su_mean 0
_refine_ls_structure_factor_coef Fsqd
_refine_ls_weighting_details 'calc w=1/[\s^2^(Fo^2^)+(0.0380P)^2^+9.5716P] where P=(Fo^2^+2Fc^2^)/3'
_refine_ls_weighting_scheme calc
_refine_ls_wR_factor_gt 0.156
_refine_ls_wR_factor_ref 0.1793
_reflns_number_gt 3933
_reflns_number_total 5822
_reflns_threshold_expression >2\s(I)
_cod_data_source_file c5dt01320h1.cif
_cod_data_source_block 2a
_cod_depositor_comments 'Adding full bibliography for 7035122--7035125.cif.'
_cod_database_code 7035123

loop_
_space_group_symop_operation_xyz
'x, y, z'
'-x+1/2, -y+1/2, z+1/2'
'-x, -y, -z'
'x-1/2, y-1/2, -z-1/2'

loop_
_atom_site_label
_atom_site_type_symbol
_atom_site_fract_x
_atom_site_fract_y
_atom_site_fract_z
_atom_site_U_iso_or_equiv
_atom_site_adp_type
_atom_site_occupancy
_atom_site_symmetry_multiplicity
_atom_site_calc_flag
_atom_site_refinement_flags
Ti1 Ti 0.87511(7) 0.92757(5) 0.78338(4) 0.0227(2) Uani 1 1 d .
N1 N 0.7367(3) 0.8726(2) 0.82691(19) 0.0277(8) Uani 1 1 d .
N2 N 0.8268(3) 0.9363(3) 0.6751(2) 0.0291(9) Uani 1 1 d .
N3 N 0.9126(3) 1.0535(3) 0.8214(2) 0.0295(9) Uani 1 1 d .
N4 N 0.5968(3) 0.7315(3) 0.8226(2) 0.0341(9) Uani 1 1 d .
N5 N 0.6779(4) 1.0076(3) 0.6949(2) 0.0351(9) Uani 1 1 d .
N6 N 0.7322(3) 1.0773(3) 0.8644(2) 0.0332(9) Uani 1 1 d .
C1 C 0.9641(4) 0.8175(3) 0.8286(3) 0.0283(10) Uani 1 1 d .
C2 C 1.0407(4) 0.9013(3) 0.8525(2) 0.0269(10) Uani 1 1 d .
C3 C 1.0947(4) 0.9491(3) 0.7886(2) 0.0261(9) Uani 1 1 d .
C4 C 1.0518(4) 0.8966(3) 0.7250(2) 0.0266(9) Uani 1 1 d .
C5 C 0.9709(4) 0.8159(3) 0.7493(3) 0.0288(10) Uani 1 1 d .
C6 C 1.0957(5) 0.9204(4) 0.6472(3) 0.0393(12) Uani 1 1 d .
H6A H 1.1817 0.9266 0.6446 0.059 Uiso 1 1 calc R
H6B H 1.0802 0.975 0.6335 0.059 Uiso 1 1 calc R
H6C H 1.0534 0.8747 0.6139 0.059 Uiso 1 1 calc R
C7 C 0.9058(5) 0.7394(3) 0.7010(3) 0.0465(13) Uani 1 1 d .
H7A H 0.8546 0.7584 0.6662 0.07 Uiso 1 1 calc R
H7B H 0.8567 0.6931 0.7314 0.07 Uiso 1 1 calc R
H7C H 0.9646 0.7178 0.6745 0.07 Uiso 1 1 calc R
C8 C 0.8992(5) 0.7433(4) 0.8782(3) 0.0466(14) Uani 1 1 d .
H8A H 0.9096 0.7623 0.9289 0.07 Uiso 1 1 calc R
H8B H 0.9324 0.6942 0.8713 0.07 Uiso 1 1 calc R
H8C H 0.8139 0.7257 0.8662 0.07 Uiso 1 1 calc R
C9 C 1.0626(5) 0.9308(4) 0.9319(3) 0.0423(13) Uani 1 1 d .
H9A H 0.9865 0.9308 0.9546 0.063 Uiso 1 1 calc R
H9B H 1.1171 0.9892 0.9335 0.063 Uiso 1 1 calc R
H9C H 1.098 0.8911 0.9583 0.063 Uiso 1 1 calc R
C10 C 1.1870(4) 1.0378(3) 0.7866(3) 0.0386(11) Uani 1 1 d .
H10A H 1.2019 1.0606 0.8361 0.058 Uiso 1 1 calc R
H10B H 1.1565 1.0774 0.7569 0.058 Uiso 1 1 calc R
H10C H 1.2617 1.032 0.7656 0.058 Uiso 1 1 calc R
C11 C 0.6540(4) 0.8038(3) 0.8628(2) 0.0260(9) Uani 1 1 d .
C12 C 0.6302(4) 0.8100(3) 0.9401(2) 0.0297(10) Uani 1 1 d .
C13 C 0.5478(4) 0.7393(3) 0.9727(3) 0.0360(11) Uani 1 1 d .
H13 H 0.5309 0.7414 1.023 0.043 Uiso 1 1 calc R
C14 C 0.4890(5) 0.6645(3) 0.9320(3) 0.0400(12) Uani 1 1 d .
H14 H 0.4335 0.6166 0.954 0.048 Uiso 1 1 calc R
C15 C 0.5171(4) 0.6648(3) 0.8576(3) 0.0406(12) Uani 1 1 d .
H15 H 0.4781 0.6155 0.8298 0.049 Uiso 1 1 calc R
C16 C 0.6946(5) 0.8899(4) 0.9837(3) 0.0429(13) Uani 1 1 d .
H16A H 0.7418 0.8733 1.0223 0.064 Uiso 1 1 calc R
H16B H 0.6358 0.9158 1.0053 0.064 Uiso 1 1 calc R
H16C H 0.7477 0.9319 0.9515 0.064 Uiso 1 1 calc R
C21 C 0.7430(4) 0.9729(3) 0.6459(2) 0.0283(10) Uani 1 1 d .
C22 C 0.7229(4) 0.9759(3) 0.5674(2) 0.0306(10) Uani 1 1 d .
C23 C 0.6462(5) 1.0231(4) 0.5432(3) 0.0447(13) Uani 1 1 d .
H23 H 0.6332 1.0276 0.4926 0.054 Uiso 1 1 calc R
C24 C 0.5874(5) 1.0647(4) 0.5934(3) 0.0527(15) Uani 1 1 d .
H24 H 0.5377 1.0986 0.577 0.063 Uiso 1 1 calc R
C25 C 0.6049(5) 1.0541(4) 0.6671(3) 0.0437(13) Uani 1 1 d .
H25 H 0.5639 1.0805 0.7005 0.052 Uiso 1 1 calc R
C26 C 0.7871(5) 0.9300(4) 0.5145(3) 0.0402(12) Uani 1 1 d .
C31 C 0.8547(4) 1.1067(3) 0.8577(2) 0.0279(10) Uani 1 1 d .
C32 C 0.9221(5) 1.1910(3) 0.8868(2) 0.0328(11) Uani 1 1 d .
C33 C 0.8567(5) 1.2404(4) 0.9227(3) 0.0438(13) Uani 1 1 d .
H33 H 0.8975 1.2955 0.9416 0.053 Uiso 1 1 calc R
C34 C 0.7311(5) 1.2093(4) 0.9313(3) 0.0491(14) Uani 1 1 d .
H34 H 0.6872 1.242 0.9563 0.059 Uiso 1 1 calc R
C35 C 0.6743(5) 1.1282(4) 0.9012(3) 0.0458(13) Uani 1 1 d .
H35 H 0.5902 1.1071 0.9065 0.055 Uiso 1 1 calc R
C36 C 1.0572(5) 1.2237(4) 0.8787(3) 0.0407(12) Uani 1 1 d .
C41 C 0.3873(5) 0.9023(4) 0.8735(3) 0.0463(14) Uani 1 1 d .
H41A H 0.3398 0.9445 0.876 0.056 Uiso 1 1 calc R
H41B H 0.4333 0.9057 0.9191 0.056 Uiso 1 1 calc R
C42 C 0.3049(5) 0.8101(4) 0.8623(3) 0.0533(15) Uani 1 1 d .
H42A H 0.224 0.8048 0.8819 0.064 Uiso 1 1 calc R
H42B H 0.3381 0.7668 0.8864 0.064 Uiso 1 1 calc R
C43 C 0.3012(5) 0.7980(4) 0.7788(3) 0.0557(15) Uani 1 1 d .
H43A H 0.2991 0.7379 0.7659 0.067 Uiso 1 1 calc R
H43B H 0.2299 0.8112 0.758 0.067 Uiso 1 1 calc R
C44 C 0.4144(5) 0.8607(4) 0.7507(3) 0.0529(15) Uani 1 1 d .
H44A H 0.471 0.8288 0.734 0.063 Uiso 1 1 calc R
H44B H 0.3957 0.8936 0.7091 0.063 Uiso 1 1 calc R
O1 O 0.4688(3) 0.9205(2) 0.81020(19) 0.0434(9) Uani 1 1 d .
Li1 Li 0.6458(7) 0.9704(6) 0.8036(4) 0.0366(18) Uani 1 1 d .
H2 H 0.867(4) 0.915(3) 0.643(3) 0.033(14) Uiso 1 1 d .
H3 H 0.992(4) 1.084(3) 0.816(2) 0.010(10) Uiso 1 1 d .
H26A H 0.765(6) 0.862(5) 0.526(4) 0.08(2) Uiso 1 1 d .
H26B H 0.883(5) 0.961(4) 0.514(3) 0.054(16) Uiso 1 1 d .
H26C H 0.756(5) 0.930(4) 0.460(3) 0.050(15) Uiso 1 1 d .
H36A H 1.083(5) 1.228(4) 0.828(3) 0.044(15) Uiso 1 1 d .
H36B H 1.095(5) 1.186(4) 0.905(3) 0.058(18) Uiso 1 1 d .
H36C H 1.097(6) 1.283(5) 0.905(3) 0.069(19) Uiso 1 1 d .

loop_
_atom_site_aniso_label
_atom_site_aniso_U_11
_atom_site_aniso_U_22
_atom_site_aniso_U_33
_atom_site_aniso_U_23
_atom_site_aniso_U_13
_atom_site_aniso_U_12
Ti1 0.0233(4) 0.0206(4) 0.0220(4) 0.0003(3) 0.0005(3) 0.0024(3)
N1 0.0274(19) 0.028(2) 0.0255(19) -0.0013(16) 0.0006(15) 0.0046(16)
N2 0.029(2) 0.033(2) 0.025(2) 0.0013(17) 0.0022(16) 0.0100(18)
N3 0.025(2) 0.028(2) 0.034(2) -0.0024(17) 0.0049(16) 0.0036(17)
N4 0.034(2) 0.028(2) 0.035(2) -0.0057(17) 0.0012(17) -0.0001(18)
N5 0.036(2) 0.035(2) 0.034(2) -0.0029(18) -0.0007(17) 0.0097(19)
N6 0.036(2) 0.032(2) 0.034(2) -0.0031(18) 0.0038(17) 0.0124(18)
C1 0.026(2) 0.021(2) 0.037(3) 0.009(2) 0.0049(19) 0.0057(19)
C2 0.026(2) 0.031(3) 0.023(2) 0.0008(19) -0.0044(17) 0.008(2)
C3 0.020(2) 0.021(2) 0.035(2) -0.001(2) -0.0012(18) 0.0022(17)
C4 0.025(2) 0.029(2) 0.026(2) -0.0005(19) 0.0038(18) 0.0076(18)
C5 0.026(2) 0.022(2) 0.035(2) -0.0044(19) 0.0003(19) 0.0027(19)
C6 0.037(3) 0.047(3) 0.033(3) 0.000(2) 0.007(2) 0.011(2)
C7 0.052(3) 0.027(3) 0.055(3) -0.013(2) -0.001(3) 0.003(2)
C8 0.042(3) 0.041(3) 0.059(3) 0.026(3) 0.011(3) 0.015(3)
C9 0.041(3) 0.054(4) 0.033(3) -0.004(2) -0.005(2) 0.015(3)
C10 0.029(2) 0.032(3) 0.051(3) -0.001(2) -0.003(2) 0.002(2)
C11 0.021(2) 0.025(2) 0.029(2) -0.0004(19) 0.0017(18) 0.0025(18)
C12 0.028(2) 0.035(3) 0.025(2) 0.001(2) -0.0015(18) 0.005(2)
C13 0.033(3) 0.041(3) 0.031(3) 0.007(2) 0.003(2) 0.006(2)
C14 0.035(3) 0.033(3) 0.046(3) 0.012(2) 0.004(2) 0.000(2)
C15 0.030(3) 0.033(3) 0.051(3) -0.002(2) -0.002(2) -0.002(2)
C16 0.048(3) 0.047(3) 0.027(3) -0.005(2) -0.001(2) 0.002(3)
C21 0.027(2) 0.024(2) 0.030(2) 0.0008(19) 0.0018(19) 0.0016(19)
C22 0.030(2) 0.029(3) 0.028(2) 0.001(2) -0.0052(19) 0.000(2)
C23 0.048(3) 0.049(3) 0.038(3) 0.002(3) -0.013(2) 0.013(3)
C24 0.056(4) 0.056(4) 0.056(4) 0.009(3) -0.004(3) 0.032(3)
C25 0.043(3) 0.043(3) 0.051(3) -0.005(3) -0.001(2) 0.021(3)
C26 0.043(3) 0.044(3) 0.027(3) 0.000(2) -0.001(2) 0.002(2)
C31 0.035(2) 0.024(2) 0.023(2) 0.0013(18) -0.0004(18) 0.005(2)
C32 0.047(3) 0.024(2) 0.026(2) -0.0029(19) -0.002(2) 0.008(2)
C33 0.067(4) 0.032(3) 0.036(3) -0.007(2) -0.001(3) 0.019(3)
C34 0.061(4) 0.045(3) 0.047(3) -0.007(3) 0.011(3) 0.025(3)
C35 0.049(3) 0.049(3) 0.044(3) 0.001(3) 0.009(2) 0.021(3)
C36 0.046(3) 0.028(3) 0.043(3) -0.003(2) -0.005(3) 0.002(2)
C41 0.040(3) 0.064(4) 0.039(3) -0.002(3) 0.006(2) 0.020(3)
C42 0.044(3) 0.056(4) 0.061(4) 0.007(3) 0.009(3) 0.015(3)
C43 0.042(3) 0.051(4) 0.066(4) -0.002(3) -0.009(3) 0.000(3)
C44 0.051(3) 0.061(4) 0.039(3) -0.012(3) -0.003(2) 0.003(3)
O1 0.0330(18) 0.054(2) 0.0401(19) -0.0088(17) 0.0047(15) 0.0070(17)
Li1 0.033(4) 0.037(5) 0.039(5) 0.001(4) 0.002(3) 0.009(4)

loop_
_atom_type_symbol
_atom_type_description
_atom_type_scat_dispersion_real
_atom_type_scat_dispersion_imag
_atom_type_scat_source
C C 0.0033 0.0016 'International Tables Vol C Tables 4.2.6.8 and 6.1.1.4'
H H 0 0 'International Tables Vol C Tables 4.2.6.8 and 6.1.1.4'
N N 0.0061 0.0033 'International Tables Vol C Tables 4.2.6.8 and 6.1.1.4'
Ti Ti 0.2776 0.4457 'International Tables Vol C Tables 4.2.6.8 and 6.1.1.4'
O O 0.0106 0.006 'International Tables Vol C Tables 4.2.6.8 and 6.1.1.4'
Li Li -0.0003 0.0001 'International Tables Vol C Tables 4.2.6.8 and 6.1.1.4'

loop_
_exptl_crystal_face_index_h
_exptl_crystal_face_index_k
_exptl_crystal_face_index_l
_exptl_crystal_face_perp_dist
1 0 12 0.181
0 4 -3 0.134
0 1 -10 0.163
0 -2 -1 0.24
-2 2 -1 0.058
17 -16 6 0.095

loop_
_geom_angle_atom_site_label_1
_geom_angle_atom_site_label_2
_geom_angle_atom_site_label_3
_geom_angle
N1 Ti1 N3 104.43(17)
N1 Ti1 N2 103.74(16)
N3 Ti1 N2 104.10(16)
N1 Ti1 C1 89.59(17)
N3 Ti1 C1 125.46(16)
N2 Ti1 C1 123.55(16)
N1 Ti1 C2 108.98(17)
N3 Ti1 C2 91.80(16)
N2 Ti1 C2 138.56(15)
C1 Ti1 C2 34.95(16)
N1 Ti1 C5 106.31(17)
N3 Ti1 C5 142.18(16)
N2 Ti1 C5 89.48(16)
C1 Ti1 C5 34.87(15)
C2 Ti1 C5 57.57(16)
N1 Ti1 C3 143.01(16)
N3 Ti1 C3 85.42(15)
N2 Ti1 C3 108.27(16)
C1 Ti1 C3 57.31(15)
C2 Ti1 C3 34.23(15)
C5 Ti1 C3 56.76(15)
N1 Ti1 C4 140.43(17)
N3 Ti1 C4 112.26(16)
N2 Ti1 C4 81.64(16)
C1 Ti1 C4 57.31(15)
C2 Ti1 C4 56.94(15)
C5 Ti1 C4 34.12(15)
C3 Ti1 C4 33.86(15)
N1 Ti1 Li1 46.8(2)
N3 Ti1 Li1 71.9(2)
N2 Ti1 Li1 80.1(2)
C1 Ti1 Li1 136.0(2)
C2 Ti1 Li1 141.34(19)
C5 Ti1 Li1 145.9(2)
C3 Ti1 Li1 157.2(2)
C4 Ti1 Li1 161.68(19)
C11 N1 Ti1 156.5(3)
C11 N1 Li1 107.3(3)
Ti1 N1 Li1 96.0(3)
C21 N2 Ti1 129.5(3)
C31 N3 Ti1 138.9(3)
C15 N4 C11 118.1(4)
C25 N5 C21 117.7(4)
C25 N5 Li1 115.0(4)
C21 N5 Li1 125.4(4)
C35 N6 C31 118.1(4)
C35 N6 Li1 123.9(4)
C31 N6 Li1 117.1(4)
C5 C1 C2 107.1(4)
C5 C1 C8 126.9(5)
C2 C1 C8 125.8(4)
C5 C1 Ti1 73.0(3)
C2 C1 Ti1 72.8(2)
C8 C1 Ti1 123.8(3)
C3 C2 C1 108.0(4)
C3 C2 C9 126.6(4)
C1 C2 C9 125.3(4)
C3 C2 Ti1 74.4(2)
C1 C2 Ti1 72.2(2)
C9 C2 Ti1 120.9(3)
C4 C3 C2 108.4(4)
C4 C3 C10 124.4(4)
C2 C3 C10 127.1(4)
C4 C3 Ti1 73.3(2)
C2 C3 Ti1 71.3(2)
C10 C3 Ti1 124.0(3)
C3 C4 C5 108.0(4)
C3 C4 C6 124.8(4)
C5 C4 C6 126.9(4)
C3 C4 Ti1 72.9(2)
C5 C4 Ti1 71.3(2)
C6 C4 Ti1 126.2(3)
C4 C5 C1 108.5(4)
C4 C5 C7 126.5(4)
C1 C5 C7 125.0(4)
C4 C5 Ti1 74.6(3)
C1 C5 Ti1 72.1(3)
C7 C5 Ti1 120.9(3)
N4 C11 N1 118.2(4)
N4 C11 C12 121.5(4)
N1 C11 C12 120.3(4)
C13 C12 C11 117.5(4)
C13 C12 C16 121.7(4)
C11 C12 C16 120.8(4)
C12 C13 C14 121.5(5)
C15 C14 C13 116.9(5)
N4 C15 C14 124.5(5)
N2 C21 N5 116.6(4)
N2 C21 C22 122.3(4)
N5 C21 C22 121.1(4)
C23 C22 C21 117.6(4)
C23 C22 C26 122.0(4)
C21 C22 C26 120.3(4)
C22 C23 C24 120.9(5)
C25 C24 C23 118.0(5)
N5 C25 C24 124.2(5)
N6 C31 N3 117.5(4)
N6 C31 C32 121.4(4)
N3 C31 C32 121.1(4)
C33 C32 C31 117.4(5)
C33 C32 C36 121.3(5)
C31 C32 C36 121.3(4)
C32 C33 C34 121.2(5)
C35 C34 C33 117.3(5)
N6 C35 C34 124.5(5)
O1 C41 C42 106.3(4)
C41 C42 C43 104.0(5)
C44 C43 C42 105.5(5)
O1 C44 C43 108.6(5)
C41 O1 C44 108.5(4)
C41 O1 Li1 131.4(4)
C44 O1 Li1 115.2(4)
O1 Li1 N6 120.8(4)
O1 Li1 N5 104.8(4)
N6 Li1 N5 105.8(4)
O1 Li1 N1 110.6(4)
N6 Li1 N1 106.0(4)
N5 Li1 N1 108.2(4)
O1 Li1 Ti1 144.1(4)
N6 Li1 Ti1 90.0(3)
N5 Li1 Ti1 81.1(3)
N1 Li1 Ti1 37.17(16)

loop_
_geom_bond_atom_site_label_1
_geom_bond_atom_site_label_2
_geom_bond_distance
Ti1 N1 1.763(4)
Ti1 N3 2.033(4)
Ti1 N2 2.045(4)
Ti1 C1 2.387(4)
Ti1 C2 2.395(4)
Ti1 C5 2.398(5)
Ti1 C3 2.436(4)
Ti1 C4 2.441(4)
Ti1 Li1 2.902(8)
N1 C11 1.386(6)
N1 Li1 2.127(9)
N2 C21 1.354(6)
N3 C31 1.371(6)
N4 C15 1.344(6)
N4 C11 1.359(6)
N5 C25 1.350(6)
N5 C21 1.363(6)
N5 Li1 2.052(9)
N6 C35 1.347(6)
N6 C31 1.351(6)
N6 Li1 2.026(9)
C1 C5 1.434(6)
C1 C2 1.436(6)
C1 C8 1.497(6)
C2 C3 1.422(6)
C2 C9 1.505(6)
C3 C4 1.420(6)
C3 C10 1.502(6)
C4 C5 1.420(6)
C4 C6 1.503(6)
C5 C7 1.509(7)
C11 C12 1.429(6)
C12 C13 1.378(6)
C12 C16 1.496(7)
C13 C14 1.394(7)
C14 C15 1.379(7)
C21 C22 1.438(6)
C22 C23 1.368(7)
C22 C26 1.505(7)
C23 C24 1.394(8)
C24 C25 1.363(8)
C31 C32 1.440(6)
C32 C33 1.381(7)
C32 C36 1.493(7)
C33 C34 1.389(8)
C34 C35 1.377(8)
C41 O1 1.451(6)
C41 C42 1.512(8)
C42 C43 1.518(8)
C43 C44 1.483(8)
C44 O1 1.451(6)
O1 Li1 1.958(9)
